data_7708523
loop_
_publ_author_name
'Casper, Larissa Alina'
'Ebel, Viktoria'
'Linseis, Michael'
'Winter, Rainer'

_publ_section_title
;
 Five Shades of Green: Substituent Influence on the (Spectro-)
 Electrochemical Properties of Diferrocenylphenyl Methylium Dyes
;
_journal_name_full 'Dalton Transactions'
_journal_paper_doi 10.1039/D1DT03009D
_journal_year 2021
_chemical_formula_moiety 'C33 H23 F13 Fe2 O'
_chemical_formula_sum 'C33 H23 F13 Fe2 O'
_chemical_formula_weight 794.21
_space_group_crystal_system triclinic
_space_group_IT_number 2
_space_group_name_Hall '-P 1'
_space_group_name_H-M_alt 'P -1'
_atom_sites_solution_hydrogens geom
_atom_sites_solution_primary direct
_audit_creation_date 2021-03-26
_audit_creation_method
;
Olex2 1.3
(compiled 2020.07.31 svn.rc2a77460 for OlexSys, GUI svn.r6145)
;
_audit_update_record
;
2021-07-09 deposited with the CCDC.	2021-10-06 downloaded from the CCDC.
;
_cell_angle_alpha 76.924(4)
_cell_angle_beta 82.001(4)
_cell_angle_gamma 76.922(4)
_cell_formula_units_Z 2
_cell_length_a 7.3454(4)
_cell_length_b 9.8358(5)
_cell_length_c 21.9928(10)
_cell_measurement_reflns_used 9754
_cell_measurement_temperature 100
_cell_measurement_theta_max 28.07
_cell_measurement_theta_min 1.91
_cell_volume 1501.10(14)
_computing_cell_refinement
;
X-Area Recipe 1.33.0.0 (STOE, 2015)
;
_computing_data_collection
;
X-Area WinXpose 2.0.22.0 (STOE, 2016)
;
_computing_data_reduction
;
X-Area Integrate 1.74.2.0 (STOE, 2018)
X-Area LANA 1.75.3.0 (STOE, 2018)
;
_computing_molecular_graphics 'Olex2 1.3 (Dolomanov et al., 2009)'
_computing_publication_material 'Olex2 1.3 (Dolomanov et al., 2009)'
_computing_structure_refinement 'SHELXL 2018/3 (Sheldrick, 2015)'
_computing_structure_solution 'SHELXS  (Sheldrick, 2008)'
_diffrn_ambient_temperature 100
_diffrn_detector_area_resol_mean 6.67
_diffrn_detector_type 'STOE Imaging Plate'
_diffrn_measured_fraction_theta_full 0.995
_diffrn_measured_fraction_theta_max 0.985
_diffrn_measurement_details '252 frames, detector distance = 80 mm'
_diffrn_measurement_device '2-circle diffractometer'
_diffrn_measurement_device_type 'STOE IPDS 2T'
_diffrn_measurement_method 'rotation method, \w scans'
_diffrn_radiation_type MoK\a
_diffrn_radiation_wavelength 0.71073
_diffrn_reflns_av_R_equivalents 0.0309
_diffrn_reflns_av_unetI/netI 0.0350
_diffrn_reflns_Laue_measured_fraction_full 0.995
_diffrn_reflns_Laue_measured_fraction_max 0.985
_diffrn_reflns_limit_h_max 9
_diffrn_reflns_limit_h_min -9
_diffrn_reflns_limit_k_max 12
_diffrn_reflns_limit_k_min -12
_diffrn_reflns_limit_l_max 28
_diffrn_reflns_limit_l_min -28
_diffrn_reflns_number 15468
_diffrn_reflns_point_group_measured_fraction_full 0.995
_diffrn_reflns_point_group_measured_fraction_max 0.985
_diffrn_reflns_theta_full 25.242
_diffrn_reflns_theta_max 27.576
_diffrn_reflns_theta_min 1.909
_exptl_absorpt_coefficient_mu 1.076
_exptl_absorpt_correction_T_max 0.9753
_exptl_absorpt_correction_T_min 0.7365
_exptl_absorpt_correction_type multi-scan
_exptl_absorpt_process_details
;
STOE LANA, absorption correction by scaling of reflection intensities.
J. Koziskova, F. Hahn, J. Richter, J. Kozisek, "Comparison of different
absorption corrections on the model structure of tetrakis(\m~2~-acetato)-
diaqua-di-copper(II)", Acta Chimica Slovaca, vol. 9, no. 2, 2016, pp. 136 - 140.
Afterwards a spherical absorption correction was performed within STOE LANA.
;
_exptl_crystal_colour orange
_exptl_crystal_colour_primary orange
_exptl_crystal_density_diffrn 1.757
_exptl_crystal_density_method 'not measured'
_exptl_crystal_description cube
_exptl_crystal_F_000 796
_exptl_crystal_size_max 0.4
_exptl_crystal_size_mid 0.3
_exptl_crystal_size_min 0.2
_refine_diff_density_max 0.498
_refine_diff_density_min -0.502
_refine_diff_density_rms 0.088
_refine_ls_extinction_coef 0.0009(3)
_refine_ls_extinction_expression Fc^*^=kFc[1+0.001xFc^2^\l^3^/sin(2\q)]^-1/4^
_refine_ls_extinction_method 'SHELXL-2018/3 (Sheldrick 2018)'
_refine_ls_goodness_of_fit_ref 1.045
_refine_ls_hydrogen_treatment constr
_refine_ls_matrix_type full
_refine_ls_number_parameters 444
_refine_ls_number_reflns 6867
_refine_ls_number_restraints 0
_refine_ls_restrained_S_all 1.045
_refine_ls_R_factor_all 0.0608
_refine_ls_R_factor_gt 0.0394
_refine_ls_shift/su_max 0.179
_refine_ls_shift/su_mean 0.006
_refine_ls_structure_factor_coef Fsqd
_refine_ls_weighting_details 'w=1/[\s^2^(Fo^2^)+(0.0254P)^2^+3.0986P] where P=(Fo^2^+2Fc^2^)/3'
_refine_ls_weighting_scheme calc
_refine_ls_wR_factor_gt 0.0822
_refine_ls_wR_factor_ref 0.0926
_reflns_Friedel_coverage 0.000
_reflns_number_gt 5366
_reflns_number_total 6867
_reflns_threshold_expression 'I > 2\s(I)'
_cod_data_source_file d1dt03009d2.cif
_cod_data_source_block lc50f1
_cod_database_code 7708523
_shelx_shelxl_version_number 2018/3
_shelx_space_group_comment
;
The symmetry employed for this shelxl refinement is uniquely defined
by the following loop, which should always be used as a source of
symmetry information in preference to the above space-group names.
They are only intended as comments.
;
_olex2_refinement_description
;
1. Fixed Uiso
 At 1.2 times of:
  All C(H) groups
 At 1.5 times of:
  All O(H) groups
2.a Aromatic/amide H refined with riding coordinates:
 C3(H3), C4(H4), C5(H5), C6(H6), C7(H7), C8(H8), C9(H9), C10(H10), C11(H11),
 C13(H13), C14(H14), C15(H15), C16(H16), C17(H17), C18(H18), C19(H19), C20(H20),
  C21(H21), C23(H23), C24(H24), C26(H26), C27(H27)
2.b Idealised tetrahedral OH refined as rotating group:
 O1(H1)
;
_olex2_submission_special_instructions 'No special instructions were received'

loop_
_space_group_symop_operation_xyz
'x, y, z'
'-x, -y, -z'

loop_
_atom_site_label
_atom_site_type_symbol
_atom_site_fract_x
_atom_site_fract_y
_atom_site_fract_z
_atom_site_U_iso_or_equiv
_atom_site_adp_type
_atom_site_occupancy
_atom_site_site_symmetry_order
_atom_site_calc_flag
_atom_site_refinement_flags_posn
_atom_site_refinement_flags_adp
_atom_site_refinement_flags_occupancy
_atom_site_disorder_assembly
_atom_site_disorder_group
Fe1 Fe -0.28010(6) -0.09462(4) 0.78261(2) 0.01753(10) Uani 1 1 d . . . . .
Fe2 Fe -0.23888(5) 0.27602(4) 0.94143(2) 0.01499(9) Uani 1 1 d . . . . .
F1 F 0.1084(2) 0.73056(16) 0.65135(8) 0.0246(4) Uani 1 1 d . . . . .
F2 F 0.3206(2) 0.67895(18) 0.71808(8) 0.0265(4) Uani 1 1 d . . . . .
F3 F 0.3220(2) 0.55258(18) 0.58177(8) 0.0262(4) Uani 1 1 d . . . . .
F4 F 0.5267(2) 0.47575(18) 0.65095(8) 0.0292(4) Uani 1 1 d . . . . .
F5 F 0.3839(3) 0.83353(18) 0.58240(9) 0.0362(5) Uani 1 1 d . . . . .
F6 F 0.6232(3) 0.7202(2) 0.63411(8) 0.0361(5) Uani 1 1 d . . . . .
F7 F 0.5096(3) 0.7181(2) 0.48625(8) 0.0389(5) Uani 1 1 d . . . . .
F8 F 0.7107(3) 0.54997(19) 0.53760(9) 0.0375(5) Uani 1 1 d . . . . .
F9 F 0.7023(3) 0.9126(2) 0.51982(9) 0.0426(5) Uani 1 1 d . . . . .
F10 F 0.9176(3) 0.7247(3) 0.54796(9) 0.0454(5) Uani 1 1 d . . . . .
F11 F 0.7418(3) 0.8607(3) 0.40344(9) 0.0531(6) Uani 1 1 d . . . . .
F12 F 0.9276(3) 0.6597(3) 0.43161(10) 0.0552(6) Uani 1 1 d . . . . .
F13 F 1.0057(3) 0.8549(3) 0.43456(10) 0.0576(7) Uani 1 1 d . . . . .
O1 O 0.0523(3) 0.03762(19) 0.84361(9) 0.0188(4) Uani 1 1 d . . . . .
H1 H 0.019912 -0.041550 0.850707 0.028 Uiso 1 1 calc R U . . .
C1 C -0.0923(4) 0.1464(3) 0.81396(11) 0.0155(5) Uani 1 1 d . . . . .
C2 C -0.1791(4) 0.0881(3) 0.76933(12) 0.0163(5) Uani 1 1 d . . . . .
C3 C -0.0793(4) 0.0019(3) 0.72622(12) 0.0194(5) Uani 1 1 d . . . . .
H3 H 0.052126 -0.034931 0.722845 0.023 Uiso 1 1 calc R U . . .
C4 C -0.2101(4) -0.0193(3) 0.68946(12) 0.0227(6) Uani 1 1 d . . . . .
H4 H -0.181901 -0.073044 0.657281 0.027 Uiso 1 1 calc R U . . .
C5 C -0.3915(4) 0.0541(3) 0.70909(13) 0.0230(6) Uani 1 1 d . . . . .
H5 H -0.505388 0.058108 0.692293 0.028 Uiso 1 1 calc R U . . .
C6 C -0.3719(4) 0.1204(3) 0.75824(12) 0.0187(5) Uani 1 1 d . . . . .
H6 H -0.470645 0.176563 0.779996 0.022 Uiso 1 1 calc R U . . .
C7 C -0.2334(4) -0.2210(3) 0.86955(13) 0.0252(6) Uani 1 1 d . . . . .
H7 H -0.160465 -0.207061 0.899204 0.030 Uiso 1 1 calc R U . . .
C8 C -0.4283(4) -0.1655(3) 0.86505(13) 0.0252(6) Uani 1 1 d . . . . .
H8 H -0.508438 -0.107185 0.890987 0.030 Uiso 1 1 calc R U . . .
C9 C -0.4825(5) -0.2126(3) 0.81478(14) 0.0298(7) Uani 1 1 d . . . . .
H9 H -0.605148 -0.191838 0.801407 0.036 Uiso 1 1 calc R U . . .
C10 C -0.3208(5) -0.2960(3) 0.78840(14) 0.0318(7) Uani 1 1 d . . . . .
H10 H -0.316067 -0.340907 0.754094 0.038 Uiso 1 1 calc R U . . .
C11 C -0.1671(5) -0.3011(3) 0.82179(14) 0.0296(7) Uani 1 1 d . . . . .
H11 H -0.041637 -0.349541 0.813683 0.035 Uiso 1 1 calc R U . . .
C12 C -0.2445(4) 0.1997(3) 0.86255(12) 0.0160(5) Uani 1 1 d . . . . .
C13 C -0.3537(4) 0.3404(3) 0.85756(12) 0.0173(5) Uani 1 1 d . . . . .
H13 H -0.333977 0.420620 0.825944 0.021 Uiso 1 1 calc R U . . .
C14 C -0.4984(4) 0.3402(3) 0.90846(13) 0.0210(6) Uani 1 1 d . . . . .
H14 H -0.591996 0.419954 0.916322 0.025 Uiso 1 1 calc R U . . .
C15 C -0.4773(4) 0.2000(3) 0.94502(13) 0.0216(6) Uani 1 1 d . . . . .
H15 H -0.553586 0.169514 0.981944 0.026 Uiso 1 1 calc R U . . .
C16 C -0.3217(4) 0.1127(3) 0.91670(12) 0.0177(5) Uani 1 1 d . . . . .
H16 H -0.276922 0.013673 0.931304 0.021 Uiso 1 1 calc R U . . .
C17 C 0.0288(4) 0.2317(3) 0.96650(13) 0.0224(6) Uani 1 1 d . . . . .
H17 H 0.132199 0.168477 0.950266 0.027 Uiso 1 1 calc R U . . .
C18 C -0.0262(4) 0.3797(3) 0.94200(12) 0.0203(5) Uani 1 1 d . . . . .
H18 H 0.034546 0.432948 0.906657 0.024 Uiso 1 1 calc R U . . .
C19 C -0.1887(4) 0.4348(3) 0.97973(13) 0.0223(6) Uani 1 1 d . . . . .
H19 H -0.255677 0.530789 0.973772 0.027 Uiso 1 1 calc R U . . .
C20 C -0.2321(4) 0.3199(3) 1.02784(12) 0.0217(6) Uani 1 1 d . . . . .
H20 H -0.332953 0.325874 1.059888 0.026 Uiso 1 1 calc R U . . .
C21 C -0.0978(4) 0.1944(3) 1.01949(13) 0.0247(6) Uani 1 1 d . . . . .
H21 H -0.093626 0.102031 1.044940 0.030 Uiso 1 1 calc R U . . .
C22 C 0.0015(4) 0.2685(3) 0.77737(12) 0.0155(5) Uani 1 1 d . . . . .
C23 C 0.1542(4) 0.2984(3) 0.79878(12) 0.0174(5) Uani 1 1 d . . . . .
H23 H 0.204455 0.240142 0.835747 0.021 Uiso 1 1 calc R U . . .
C24 C 0.2348(4) 0.4129(3) 0.76669(12) 0.0194(5) Uani 1 1 d . . . . .
H24 H 0.340241 0.431856 0.781461 0.023 Uiso 1 1 calc R U . . .
C25 C 0.1605(4) 0.4991(3) 0.71312(12) 0.0175(5) Uani 1 1 d . . . . .
C26 C 0.0082(4) 0.4697(3) 0.69096(12) 0.0200(5) Uani 1 1 d . . . . .
H26 H -0.041890 0.527975 0.653987 0.024 Uiso 1 1 calc R U . . .
C27 C -0.0703(4) 0.3548(3) 0.72300(12) 0.0197(5) Uani 1 1 d . . . . .
H27 H -0.174087 0.334788 0.707704 0.024 Uiso 1 1 calc R U . . .
C28 C 0.2433(4) 0.6242(3) 0.67861(12) 0.0190(5) Uani 1 1 d . . . . .
C29 C 0.3999(4) 0.5891(3) 0.62605(12) 0.0190(5) Uani 1 1 d . . . . .
C30 C 0.5060(4) 0.7100(3) 0.59400(13) 0.0215(6) Uani 1 1 d . . . . .
C31 C 0.6247(4) 0.6873(3) 0.53182(13) 0.0230(6) Uani 1 1 d . . . . .
C32 C 0.7769(4) 0.7791(3) 0.51150(14) 0.0275(6) Uani 1 1 d . . . . .
C33 C 0.8641(5) 0.7886(4) 0.44337(15) 0.0365(8) Uani 1 1 d . . . . .

loop_
_atom_site_aniso_label
_atom_site_aniso_U_11
_atom_site_aniso_U_22
_atom_site_aniso_U_33
_atom_site_aniso_U_23
_atom_site_aniso_U_13
_atom_site_aniso_U_12
Fe1 0.0237(2) 0.01419(19) 0.01517(19) -0.00318(14) -0.00038(15) -0.00545(15)
Fe2 0.01571(19) 0.01644(19) 0.01410(18) -0.00354(14) -0.00184(14) -0.00511(14)
F1 0.0215(8) 0.0170(8) 0.0312(9) 0.0005(7) -0.0007(7) -0.0018(6)
F2 0.0340(10) 0.0292(9) 0.0225(8) -0.0092(7) 0.0007(7) -0.0171(8)
F3 0.0304(9) 0.0313(9) 0.0229(8) -0.0111(7) 0.0019(7) -0.0156(7)
F4 0.0229(9) 0.0231(9) 0.0316(9) 0.0063(7) 0.0017(7) 0.0018(7)
F5 0.0365(11) 0.0176(9) 0.0442(11) 0.0022(8) 0.0120(9) -0.0024(8)
F6 0.0404(11) 0.0560(12) 0.0216(9) -0.0075(8) -0.0007(8) -0.0313(10)
F7 0.0386(11) 0.0619(13) 0.0196(9) -0.0019(8) -0.0065(8) -0.0211(10)
F8 0.0423(11) 0.0241(9) 0.0396(11) -0.0066(8) 0.0162(9) -0.0052(8)
F9 0.0565(13) 0.0306(10) 0.0414(11) -0.0056(9) 0.0148(10) -0.0237(9)
F10 0.0316(11) 0.0743(15) 0.0286(10) 0.0085(10) -0.0064(8) -0.0237(10)
F11 0.0564(14) 0.0716(16) 0.0221(10) 0.0124(10) -0.0062(9) -0.0142(12)
F12 0.0588(15) 0.0554(14) 0.0431(13) -0.0133(11) 0.0218(11) -0.0074(12)
F13 0.0520(14) 0.0864(18) 0.0369(12) 0.0018(11) 0.0124(10) -0.0434(13)
O1 0.0181(9) 0.0150(9) 0.0195(9) 0.0021(7) -0.0040(7) 0.0001(7)
C1 0.0151(12) 0.0151(12) 0.0144(12) -0.0008(9) -0.0035(9) 0.0001(10)
C2 0.0201(13) 0.0143(12) 0.0142(12) -0.0024(9) -0.0006(10) -0.0042(10)
C3 0.0217(14) 0.0180(13) 0.0164(12) -0.0017(10) 0.0020(10) -0.0037(11)
C4 0.0336(16) 0.0204(13) 0.0149(13) -0.0040(10) -0.0005(11) -0.0078(12)
C5 0.0274(15) 0.0220(14) 0.0215(14) -0.0016(11) -0.0102(11) -0.0068(12)
C6 0.0201(13) 0.0145(12) 0.0203(13) -0.0039(10) -0.0027(10) -0.0005(10)
C7 0.0409(18) 0.0176(13) 0.0169(13) 0.0008(10) -0.0011(12) -0.0105(12)
C8 0.0318(16) 0.0268(15) 0.0203(14) -0.0044(11) 0.0049(12) -0.0175(13)
C9 0.0392(18) 0.0312(16) 0.0253(15) -0.0044(12) -0.0016(13) -0.0224(14)
C10 0.062(2) 0.0165(14) 0.0217(14) -0.0032(11) -0.0048(14) -0.0174(14)
C11 0.0475(19) 0.0132(13) 0.0235(15) 0.0008(11) 0.0002(13) -0.0036(13)
C12 0.0155(12) 0.0178(13) 0.0165(12) -0.0061(10) -0.0025(10) -0.0041(10)
C13 0.0195(13) 0.0163(12) 0.0165(12) -0.0034(10) -0.0072(10) -0.0010(10)
C14 0.0160(13) 0.0254(15) 0.0234(14) -0.0107(11) -0.0053(10) 0.0004(11)
C15 0.0174(13) 0.0328(15) 0.0195(13) -0.0097(11) 0.0024(10) -0.0127(12)
C16 0.0194(13) 0.0185(13) 0.0187(13) -0.0067(10) -0.0017(10) -0.0077(10)
C17 0.0172(13) 0.0279(15) 0.0237(14) -0.0045(11) -0.0074(11) -0.0054(11)
C18 0.0216(14) 0.0257(14) 0.0166(13) -0.0018(10) -0.0010(10) -0.0142(11)
C19 0.0298(15) 0.0222(14) 0.0187(13) -0.0060(11) -0.0018(11) -0.0111(12)
C20 0.0271(15) 0.0283(15) 0.0138(12) -0.0073(11) -0.0002(10) -0.0119(12)
C21 0.0315(16) 0.0259(15) 0.0188(13) 0.0020(11) -0.0110(12) -0.0113(12)
C22 0.0152(12) 0.0144(12) 0.0154(12) -0.0029(9) 0.0011(9) -0.0013(10)
C23 0.0161(12) 0.0206(13) 0.0132(12) -0.0007(10) -0.0012(10) -0.0018(10)
C24 0.0186(13) 0.0216(13) 0.0194(13) -0.0070(11) -0.0015(10) -0.0041(11)
C25 0.0170(13) 0.0178(13) 0.0178(12) -0.0047(10) 0.0001(10) -0.0036(10)
C26 0.0225(14) 0.0183(13) 0.0174(13) 0.0022(10) -0.0043(10) -0.0049(11)
C27 0.0196(13) 0.0220(13) 0.0183(13) -0.0010(10) -0.0069(10) -0.0060(11)
C28 0.0211(13) 0.0174(13) 0.0185(13) -0.0036(10) -0.0032(10) -0.0028(10)
C29 0.0190(13) 0.0175(13) 0.0193(13) -0.0003(10) -0.0043(10) -0.0034(10)
C30 0.0241(14) 0.0200(14) 0.0207(14) -0.0030(10) -0.0019(11) -0.0065(11)
C31 0.0243(15) 0.0238(14) 0.0194(14) 0.0003(11) -0.0022(11) -0.0061(12)
C32 0.0272(16) 0.0334(17) 0.0212(14) 0.0004(12) -0.0023(12) -0.0103(13)
C33 0.0370(19) 0.045(2) 0.0230(16) 0.0012(14) 0.0041(13) -0.0119(16)

loop_
_atom_type_symbol
_atom_type_description
_atom_type_scat_dispersion_real
_atom_type_scat_dispersion_imag
_atom_type_scat_source
C C 0.0033 0.0016 'International Tables Vol C Tables 4.2.6.8 and 6.1.1.4'
H H 0.0000 0.0000 'International Tables Vol C Tables 4.2.6.8 and 6.1.1.4'
F F 0.0171 0.0103 'International Tables Vol C Tables 4.2.6.8 and 6.1.1.4'
Fe Fe 0.3463 0.8444 'International Tables Vol C Tables 4.2.6.8 and 6.1.1.4'
O O 0.0106 0.0060 'International Tables Vol C Tables 4.2.6.8 and 6.1.1.4'

loop_
_geom_angle_atom_site_label_1
_geom_angle_atom_site_label_2
_geom_angle_atom_site_label_3
_geom_angle
_geom_angle_site_symmetry_1
_geom_angle_site_symmetry_3
_geom_angle_publ_flag
C2 Fe1 C3 40.90(10) . . ?
C2 Fe1 C4 68.56(10) . . ?
C2 Fe1 C5 68.66(11) . . ?
C2 Fe1 C7 111.86(11) . . ?
C2 Fe1 C8 120.74(11) . . ?
C2 Fe1 C9 152.37(12) . . ?
C2 Fe1 C11 131.06(12) . . ?
C3 Fe1 C7 122.94(12) . . ?
C4 Fe1 C3 40.38(11) . . ?
C4 Fe1 C7 154.72(12) . . ?
C5 Fe1 C3 68.29(11) . . ?
C5 Fe1 C4 40.70(12) . . ?
C5 Fe1 C7 164.54(12) . . ?
C5 Fe1 C11 150.57(12) . . ?
C6 Fe1 C2 40.79(11) . . ?
C6 Fe1 C3 68.45(11) . . ?
C6 Fe1 C4 68.44(11) . . ?
C6 Fe1 C5 40.72(10) . . ?
C6 Fe1 C7 129.54(11) . . ?
C6 Fe1 C8 107.64(12) . . ?
C6 Fe1 C9 116.24(13) . . ?
C6 Fe1 C10 149.42(13) . . ?
C6 Fe1 C11 168.44(12) . . ?
C8 Fe1 C3 156.22(11) . . ?
C8 Fe1 C4 162.02(12) . . ?
C8 Fe1 C5 125.01(12) . . ?
C8 Fe1 C7 40.52(12) . . ?
C8 Fe1 C11 68.23(13) . . ?
C9 Fe1 C3 162.62(11) . . ?
C9 Fe1 C4 123.74(12) . . ?
C9 Fe1 C5 103.71(13) . . ?
C9 Fe1 C7 68.35(13) . . ?
C9 Fe1 C8 40.84(11) . . ?
C9 Fe1 C11 68.27(14) . . ?
C10 Fe1 C2 167.00(13) . . ?
C10 Fe1 C3 127.37(12) . . ?
C10 Fe1 C4 105.64(12) . . ?
C10 Fe1 C5 115.11(12) . . ?
C10 Fe1 C7 68.10(12) . . ?
C10 Fe1 C8 68.29(12) . . ?
C10 Fe1 C9 40.54(14) . . ?
C10 Fe1 C11 40.48(13) . . ?
C11 Fe1 C3 110.66(12) . . ?
C11 Fe1 C4 118.90(12) . . ?
C11 Fe1 C7 40.49(11) . . ?
C12 Fe2 C18 116.95(11) . . ?
C12 Fe2 C19 148.09(11) . . ?
C12 Fe2 C20 170.97(11) . . ?
C13 Fe2 C12 40.67(10) . . ?
C13 Fe2 C14 40.99(11) . . ?
C13 Fe2 C18 110.83(11) . . ?
C13 Fe2 C19 116.05(11) . . ?
C13 Fe2 C20 146.42(11) . . ?
C14 Fe2 C12 68.74(10) . . ?
C14 Fe2 C18 133.40(12) . . ?
C14 Fe2 C19 108.64(11) . . ?
C14 Fe2 C20 113.70(11) . . ?
C15 Fe2 C12 68.91(10) . . ?
C15 Fe2 C13 68.72(11) . . ?
C15 Fe2 C14 40.58(11) . . ?
C15 Fe2 C16 40.86(11) . . ?
C15 Fe2 C17 145.92(12) . . ?
C15 Fe2 C18 171.09(11) . . ?
C15 Fe2 C19 130.88(11) . . ?
C15 Fe2 C20 106.90(11) . . ?
C15 Fe2 C21 113.35(12) . . ?
C16 Fe2 C12 40.88(10) . . ?
C16 Fe2 C13 68.50(11) . . ?
C16 Fe2 C14 68.44(11) . . ?
C16 Fe2 C18 147.88(11) . . ?
C16 Fe2 C19 170.02(11) . . ?
C16 Fe2 C20 130.89(11) . . ?
C17 Fe2 C12 110.16(11) . . ?
C17 Fe2 C13 133.94(11) . . ?
C17 Fe2 C14 173.20(12) . . ?
C17 Fe2 C16 115.45(11) . . ?
C17 Fe2 C18 40.55(11) . . ?
C17 Fe2 C19 68.51(12) . . ?
C17 Fe2 C20 68.50(12) . . ?
C18 Fe2 C19 40.71(11) . . ?
C20 Fe2 C18 68.27(11) . . ?
C20 Fe2 C19 40.55(11) . . ?
C21 Fe2 C12 132.51(11) . . ?
C21 Fe2 C13 172.55(11) . . ?
C21 Fe2 C14 144.89(12) . . ?
C21 Fe2 C16 108.03(11) . . ?
C21 Fe2 C17 40.72(12) . . ?
C21 Fe2 C18 68.31(11) . . ?
C21 Fe2 C19 68.49(12) . . ?
C21 Fe2 C20 40.78(12) . . ?
C1 O1 H1 109.5 . . ?
O1 C1 C2 109.8(2) . . ?
O1 C1 C12 110.9(2) . . ?
O1 C1 C22 106.9(2) . . ?
C2 C1 C12 109.3(2) . . ?
C2 C1 C22 109.8(2) . . ?
C12 C1 C22 110.0(2) . . ?
C1 C2 Fe1 130.51(18) . . ?
C3 C2 Fe1 69.86(15) . . ?
C3 C2 C1 126.0(2) . . ?
C6 C2 Fe1 69.45(15) . . ?
C6 C2 C1 126.3(2) . . ?
C6 C2 C3 107.5(2) . . ?
Fe1 C3 H3 126.7 . . ?
C2 C3 Fe1 69.24(15) . . ?
C2 C3 H3 125.9 . . ?
C4 C3 Fe1 69.78(16) . . ?
C4 C3 C2 108.2(2) . . ?
C4 C3 H3 125.9 . . ?
Fe1 C4 H4 126.3 . . ?
C3 C4 Fe1 69.84(15) . . ?
C3 C4 H4 125.9 . . ?
C3 C4 C5 108.1(2) . . ?
C5 C4 Fe1 69.45(16) . . ?
C5 C4 H4 125.9 . . ?
Fe1 C5 H5 126.2 . . ?
C4 C5 Fe1 69.85(16) . . ?
C4 C5 H5 126.1 . . ?
C6 C5 Fe1 69.40(15) . . ?
C6 C5 C4 107.9(2) . . ?
C6 C5 H5 126.1 . . ?
Fe1 C6 H6 126.1 . . ?
C2 C6 Fe1 69.76(15) . . ?
C2 C6 H6 125.8 . . ?
C5 C6 Fe1 69.88(15) . . ?
C5 C6 C2 108.3(2) . . ?
C5 C6 H6 125.8 . . ?
Fe1 C7 H7 126.8 . . ?
C8 C7 Fe1 69.26(16) . . ?
C8 C7 H7 126.1 . . ?
C8 C7 C11 107.8(3) . . ?
C11 C7 Fe1 69.45(16) . . ?
C11 C7 H7 126.1 . . ?
Fe1 C8 H8 125.8 . . ?
C7 C8 Fe1 70.22(16) . . ?
C7 C8 H8 126.0 . . ?
C7 C8 C9 108.0(3) . . ?
C9 C8 Fe1 69.54(16) . . ?
C9 C8 H8 126.0 . . ?
Fe1 C9 H9 126.1 . . ?
C8 C9 Fe1 69.62(16) . . ?
C8 C9 H9 126.2 . . ?
C10 C9 Fe1 69.69(18) . . ?
C10 C9 C8 107.7(3) . . ?
C10 C9 H9 126.2 . . ?
Fe1 C10 H10 126.0 . . ?
C9 C10 Fe1 69.78(17) . . ?
C9 C10 H10 125.8 . . ?
C9 C10 C11 108.5(3) . . ?
C11 C10 Fe1 70.02(16) . . ?
C11 C10 H10 125.8 . . ?
Fe1 C11 H11 126.0 . . ?
C7 C11 Fe1 70.06(16) . . ?
C7 C11 H11 126.0 . . ?
C10 C11 Fe1 69.50(17) . . ?
C10 C11 C7 108.0(3) . . ?
C10 C11 H11 126.0 . . ?
C1 C12 Fe2 133.25(18) . . ?
C13 C12 Fe2 69.47(14) . . ?
C13 C12 C1 126.2(2) . . ?
C13 C12 C16 107.6(2) . . ?
C16 C12 Fe2 69.36(14) . . ?
C16 C12 C1 125.7(2) . . ?
Fe2 C13 H13 126.2 . . ?
C12 C13 Fe2 69.86(14) . . ?
C12 C13 H13 125.9 . . ?
C12 C13 C14 108.2(2) . . ?
C14 C13 Fe2 69.63(15) . . ?
C14 C13 H13 125.9 . . ?
Fe2 C14 H14 126.7 . . ?
C13 C14 Fe2 69.37(15) . . ?
C13 C14 H14 126.0 . . ?
C15 C14 Fe2 69.43(16) . . ?
C15 C14 C13 107.9(2) . . ?
C15 C14 H14 126.0 . . ?
Fe2 C15 H15 125.9 . . ?
C14 C15 Fe2 70.00(15) . . ?
C14 C15 H15 126.0 . . ?
C14 C15 C16 108.1(2) . . ?
C16 C15 Fe2 69.72(15) . . ?
C16 C15 H15 126.0 . . ?
Fe2 C16 H16 126.5 . . ?
C12 C16 Fe2 69.76(14) . . ?
C12 C16 H16 125.9 . . ?
C15 C16 Fe2 69.42(15) . . ?
C15 C16 C12 108.2(2) . . ?
C15 C16 H16 125.9 . . ?
Fe2 C17 H17 125.8 . . ?
C18 C17 Fe2 70.19(16) . . ?
C18 C17 H17 125.9 . . ?
C18 C17 C21 108.1(3) . . ?
C21 C17 Fe2 69.61(16) . . ?
C21 C17 H17 125.9 . . ?
Fe2 C18 H18 126.6 . . ?
C17 C18 Fe2 69.26(15) . . ?
C17 C18 H18 125.9 . . ?
C17 C18 C19 108.1(2) . . ?
C19 C18 Fe2 69.76(15) . . ?
C19 C18 H18 125.9 . . ?
Fe2 C19 H19 126.3 . . ?
C18 C19 Fe2 69.53(15) . . ?
C18 C19 H19 126.2 . . ?
C20 C19 Fe2 69.55(15) . . ?
C20 C19 C18 107.7(3) . . ?
C20 C19 H19 126.2 . . ?
Fe2 C20 H20 126.5 . . ?
C19 C20 Fe2 69.90(15) . . ?
C19 C20 H20 126.0 . . ?
C19 C20 C21 108.0(2) . . ?
C21 C20 Fe2 69.17(15) . . ?
C21 C20 H20 126.0 . . ?
Fe2 C21 H21 125.9 . . ?
C17 C21 Fe2 69.67(16) . . ?
C17 C21 C20 108.1(3) . . ?
C17 C21 H21 126.0 . . ?
C20 C21 Fe2 70.04(16) . . ?
C20 C21 H21 126.0 . . ?
C23 C22 C1 120.9(2) . . ?
C23 C22 C27 118.9(2) . . ?
C27 C22 C1 120.1(2) . . ?
C22 C23 H23 119.6 . . ?
C22 C23 C24 120.8(2) . . ?
C24 C23 H23 119.6 . . ?
C23 C24 H24 120.1 . . ?
C25 C24 C23 119.7(2) . . ?
C25 C24 H24 120.1 . . ?
C24 C25 C26 120.0(2) . . ?
C24 C25 C28 120.5(2) . . ?
C26 C25 C28 119.5(2) . . ?
C25 C26 H26 120.1 . . ?
C27 C26 C25 119.8(2) . . ?
C27 C26 H26 120.1 . . ?
C22 C27 H27 119.6 . . ?
C26 C27 C22 120.7(2) . . ?
C26 C27 H27 119.6 . . ?
F1 C28 F2 107.0(2) . . ?
F1 C28 C25 110.5(2) . . ?
F1 C28 C29 107.1(2) . . ?
F2 C28 C25 111.4(2) . . ?
F2 C28 C29 106.5(2) . . ?
C25 C28 C29 113.9(2) . . ?
F3 C29 C28 108.1(2) . . ?
F3 C29 C30 108.4(2) . . ?
F4 C29 F3 108.3(2) . . ?
F4 C29 C28 108.1(2) . . ?
F4 C29 C30 107.9(2) . . ?
C30 C29 C28 116.0(2) . . ?
F5 C30 F6 108.3(2) . . ?
F5 C30 C29 109.7(2) . . ?
F5 C30 C31 108.2(2) . . ?
F6 C30 C29 108.1(2) . . ?
F6 C30 C31 107.7(2) . . ?
C31 C30 C29 114.8(2) . . ?
F7 C31 F8 108.1(2) . . ?
F7 C31 C30 108.7(2) . . ?
F7 C31 C32 108.5(2) . . ?
F8 C31 C30 109.3(2) . . ?
F8 C31 C32 108.0(2) . . ?
C30 C31 C32 114.1(2) . . ?
F9 C32 C31 109.0(2) . . ?
F9 C32 C33 107.8(3) . . ?
F10 C32 F9 108.4(3) . . ?
F10 C32 C31 108.8(2) . . ?
F10 C32 C33 106.7(3) . . ?
C33 C32 C31 115.8(3) . . ?
F11 C33 F12 109.3(3) . . ?
F11 C33 F13 107.9(3) . . ?
F11 C33 C32 111.5(3) . . ?
F12 C33 C32 110.1(3) . . ?
F13 C33 F12 108.5(3) . . ?
F13 C33 C32 109.5(3) . . ?

loop_
_geom_bond_atom_site_label_1
_geom_bond_atom_site_label_2
_geom_bond_distance
_geom_bond_site_symmetry_2
_geom_bond_publ_flag
Fe1 C2 2.043(3) . ?
Fe1 C3 2.051(3) . ?
Fe1 C4 2.050(3) . ?
Fe1 C5 2.045(3) . ?
Fe1 C6 2.038(3) . ?
Fe1 C7 2.057(3) . ?
Fe1 C8 2.045(3) . ?
Fe1 C9 2.043(3) . ?
Fe1 C10 2.042(3) . ?
Fe1 C11 2.049(3) . ?
Fe2 C12 2.049(2) . ?
Fe2 C13 2.044(3) . ?
Fe2 C14 2.047(3) . ?
Fe2 C15 2.040(3) . ?
Fe2 C16 2.044(2) . ?
Fe2 C17 2.040(3) . ?
Fe2 C18 2.053(3) . ?
Fe2 C19 2.056(3) . ?
Fe2 C20 2.051(3) . ?
Fe2 C21 2.040(3) . ?
F1 C28 1.360(3) . ?
F2 C28 1.361(3) . ?
F3 C29 1.346(3) . ?
F4 C29 1.344(3) . ?
F5 C30 1.332(3) . ?
F6 C30 1.349(3) . ?
F7 C31 1.339(3) . ?
F8 C31 1.340(3) . ?
F9 C32 1.346(4) . ?
F10 C32 1.336(4) . ?
F11 C33 1.315(4) . ?
F12 C33 1.319(4) . ?
F13 C33 1.318(4) . ?
O1 H1 0.8400 . ?
O1 C1 1.435(3) . ?
C1 C2 1.514(3) . ?
C1 C12 1.524(3) . ?
C1 C22 1.532(4) . ?
C2 C3 1.430(3) . ?
C2 C6 1.422(4) . ?
C3 H3 0.9500 . ?
C3 C4 1.415(4) . ?
C4 H4 0.9500 . ?
C4 C5 1.424(4) . ?
C5 H5 0.9500 . ?
C5 C6 1.421(4) . ?
C6 H6 0.9500 . ?
C7 H7 0.9500 . ?
C7 C8 1.420(4) . ?
C7 C11 1.421(4) . ?
C8 H8 0.9500 . ?
C8 C9 1.426(4) . ?
C9 H9 0.9500 . ?
C9 C10 1.415(5) . ?
C10 H10 0.9500 . ?
C10 C11 1.415(5) . ?
C11 H11 0.9500 . ?
C12 C13 1.422(4) . ?
C12 C16 1.429(4) . ?
C13 H13 0.9500 . ?
C13 C14 1.432(4) . ?
C14 H14 0.9500 . ?
C14 C15 1.417(4) . ?
C15 H15 0.9500 . ?
C15 C16 1.425(4) . ?
C16 H16 0.9500 . ?
C17 H17 0.9500 . ?
C17 C18 1.418(4) . ?
C17 C21 1.420(4) . ?
C18 H18 0.9500 . ?
C18 C19 1.429(4) . ?
C19 H19 0.9500 . ?
C19 C20 1.423(4) . ?
C20 H20 0.9500 . ?
C20 C21 1.426(4) . ?
C21 H21 0.9500 . ?
C22 C23 1.387(4) . ?
C22 C27 1.394(4) . ?
C23 H23 0.9500 . ?
C23 C24 1.394(4) . ?
C24 H24 0.9500 . ?
C24 C25 1.386(4) . ?
C25 C26 1.391(4) . ?
C25 C28 1.499(4) . ?
C26 H26 0.9500 . ?
C26 C27 1.388(4) . ?
C27 H27 0.9500 . ?
C28 C29 1.552(4) . ?
C29 C30 1.551(4) . ?
C30 C31 1.549(4) . ?
C31 C32 1.549(4) . ?
C32 C33 1.536(4) . ?

loop_
_geom_torsion_atom_site_label_1
_geom_torsion_atom_site_label_2
_geom_torsion_atom_site_label_3
_geom_torsion_atom_site_label_4
_geom_torsion
_geom_torsion_site_symmetry_1
_geom_torsion_site_symmetry_2
_geom_torsion_site_symmetry_3
_geom_torsion_site_symmetry_4
_geom_torsion_publ_flag
Fe1 C2 C3 C4 59.09(19) . . . . ?
Fe1 C2 C6 C5 -59.43(19) . . . . ?
Fe1 C3 C4 C5 59.1(2) . . . . ?
Fe1 C4 C5 C6 59.21(19) . . . . ?
Fe1 C5 C6 C2 59.36(19) . . . . ?
Fe1 C7 C8 C9 59.5(2) . . . . ?
Fe1 C7 C11 C10 -59.3(2) . . . . ?
Fe1 C8 C9 C10 59.5(2) . . . . ?
Fe1 C9 C10 C11 59.6(2) . . . . ?
Fe1 C10 C11 C7 59.7(2) . . . . ?
Fe2 C12 C13 C14 -59.29(18) . . . . ?
Fe2 C12 C16 C15 58.93(18) . . . . ?
Fe2 C13 C14 C15 -58.90(18) . . . . ?
Fe2 C14 C15 C16 -59.55(18) . . . . ?
Fe2 C15 C16 C12 -59.14(18) . . . . ?
Fe2 C17 C18 C19 59.12(19) . . . . ?
Fe2 C17 C21 C20 -59.75(19) . . . . ?
Fe2 C18 C19 C20 59.31(19) . . . . ?
Fe2 C19 C20 C21 58.87(19) . . . . ?
Fe2 C20 C21 C17 59.51(19) . . . . ?
F1 C28 C29 F3 -57.7(3) . . . . ?
F1 C28 C29 F4 -174.6(2) . . . . ?
F1 C28 C29 C30 64.2(3) . . . . ?
F2 C28 C29 F3 -171.9(2) . . . . ?
F2 C28 C29 F4 71.1(3) . . . . ?
F2 C28 C29 C30 -50.1(3) . . . . ?
F3 C29 C30 F5 78.2(3) . . . . ?
F3 C29 C30 F6 -163.9(2) . . . . ?
F3 C29 C30 C31 -43.8(3) . . . . ?
F4 C29 C30 F5 -164.8(2) . . . . ?
F4 C29 C30 F6 -46.9(3) . . . . ?
F4 C29 C30 C31 73.2(3) . . . . ?
F5 C30 C31 F7 -45.4(3) . . . . ?
F5 C30 C31 F8 -163.1(2) . . . . ?
F5 C30 C31 C32 75.8(3) . . . . ?
F6 C30 C31 F7 -162.2(2) . . . . ?
F6 C30 C31 F8 80.1(3) . . . . ?
F6 C30 C31 C32 -40.9(3) . . . . ?
F7 C31 C32 F9 77.7(3) . . . . ?
F7 C31 C32 F10 -164.3(2) . . . . ?
F7 C31 C32 C33 -44.1(4) . . . . ?
F8 C31 C32 F9 -165.4(2) . . . . ?
F8 C31 C32 F10 -47.4(3) . . . . ?
F8 C31 C32 C33 72.8(3) . . . . ?
F9 C32 C33 F11 -54.2(4) . . . . ?
F9 C32 C33 F12 -175.6(3) . . . . ?
F9 C32 C33 F13 65.1(3) . . . . ?
F10 C32 C33 F11 -170.5(3) . . . . ?
F10 C32 C33 F12 68.1(3) . . . . ?
F10 C32 C33 F13 -51.2(4) . . . . ?
O1 C1 C2 Fe1 49.6(3) . . . . ?
O1 C1 C2 C3 -43.9(3) . . . . ?
O1 C1 C2 C6 142.7(3) . . . . ?
O1 C1 C12 Fe2 52.7(3) . . . . ?
O1 C1 C12 C13 148.0(2) . . . . ?
O1 C1 C12 C16 -41.9(3) . . . . ?
O1 C1 C22 C23 -32.3(3) . . . . ?
O1 C1 C22 C27 150.0(2) . . . . ?
C1 C2 C3 Fe1 126.1(3) . . . . ?
C1 C2 C3 C4 -174.8(2) . . . . ?
C1 C2 C6 Fe1 -125.8(3) . . . . ?
C1 C2 C6 C5 174.7(2) . . . . ?
C1 C12 C13 Fe2 -129.2(3) . . . . ?
C1 C12 C13 C14 171.5(2) . . . . ?
C1 C12 C16 Fe2 129.1(2) . . . . ?
C1 C12 C16 C15 -171.9(2) . . . . ?
C1 C22 C23 C24 -177.5(2) . . . . ?
C1 C22 C27 C26 177.1(2) . . . . ?
C2 C1 C12 Fe2 173.98(19) . . . . ?
C2 C1 C12 C13 -90.8(3) . . . . ?
C2 C1 C12 C16 79.4(3) . . . . ?
C2 C1 C22 C23 -151.5(2) . . . . ?
C2 C1 C22 C27 30.9(3) . . . . ?
C2 C3 C4 Fe1 -58.75(18) . . . . ?
C2 C3 C4 C5 0.3(3) . . . . ?
C3 C2 C6 Fe1 59.77(18) . . . . ?
C3 C2 C6 C5 0.3(3) . . . . ?
C3 C4 C5 Fe1 -59.33(19) . . . . ?
C3 C4 C5 C6 -0.1(3) . . . . ?
C4 C5 C6 Fe1 -59.5(2) . . . . ?
C4 C5 C6 C2 -0.1(3) . . . . ?
C6 C2 C3 Fe1 -59.51(18) . . . . ?
C6 C2 C3 C4 -0.4(3) . . . . ?
C7 C8 C9 Fe1 -59.92(19) . . . . ?
C7 C8 C9 C10 -0.4(3) . . . . ?
C8 C7 C11 Fe1 58.82(19) . . . . ?
C8 C7 C11 C10 -0.5(3) . . . . ?
C8 C9 C10 Fe1 -59.5(2) . . . . ?
C8 C9 C10 C11 0.1(3) . . . . ?
C9 C10 C11 Fe1 -59.4(2) . . . . ?
C9 C10 C11 C7 0.3(3) . . . . ?
C11 C7 C8 Fe1 -58.93(19) . . . . ?
C11 C7 C8 C9 0.6(3) . . . . ?
C12 C1 C2 Fe1 -72.3(3) . . . . ?
C12 C1 C2 C3 -165.8(2) . . . . ?
C12 C1 C2 C6 20.8(4) . . . . ?
C12 C1 C22 C23 88.2(3) . . . . ?
C12 C1 C22 C27 -89.5(3) . . . . ?
C12 C13 C14 Fe2 59.43(18) . . . . ?
C12 C13 C14 C15 0.5(3) . . . . ?
C13 C12 C16 Fe2 -59.19(17) . . . . ?
C13 C12 C16 C15 -0.3(3) . . . . ?
C13 C14 C15 Fe2 58.86(18) . . . . ?
C13 C14 C15 C16 -0.7(3) . . . . ?
C14 C15 C16 Fe2 59.73(18) . . . . ?
C14 C15 C16 C12 0.6(3) . . . . ?
C16 C12 C13 Fe2 59.12(17) . . . . ?
C16 C12 C13 C14 -0.2(3) . . . . ?
C17 C18 C19 Fe2 -58.81(19) . . . . ?
C17 C18 C19 C20 0.5(3) . . . . ?
C18 C17 C21 Fe2 59.87(19) . . . . ?
C18 C17 C21 C20 0.1(3) . . . . ?
C18 C19 C20 Fe2 -59.30(18) . . . . ?
C18 C19 C20 C21 -0.4(3) . . . . ?
C19 C20 C21 Fe2 -59.32(19) . . . . ?
C19 C20 C21 C17 0.2(3) . . . . ?
C21 C17 C18 Fe2 -59.51(19) . . . . ?
C21 C17 C18 C19 -0.4(3) . . . . ?
C22 C1 C2 Fe1 166.91(18) . . . . ?
C22 C1 C2 C3 73.4(3) . . . . ?
C22 C1 C2 C6 -100.0(3) . . . . ?
C22 C1 C12 Fe2 -65.4(3) . . . . ?
C22 C1 C12 C13 29.9(3) . . . . ?
C22 C1 C12 C16 -160.0(2) . . . . ?
C22 C23 C24 C25 0.7(4) . . . . ?
C23 C22 C27 C26 -0.6(4) . . . . ?
C23 C24 C25 C26 -1.2(4) . . . . ?
C23 C24 C25 C28 179.0(2) . . . . ?
C24 C25 C26 C27 0.7(4) . . . . ?
C24 C25 C28 F1 -148.3(2) . . . . ?
C24 C25 C28 F2 -29.5(3) . . . . ?
C24 C25 C28 C29 91.1(3) . . . . ?
C25 C26 C27 C22 0.1(4) . . . . ?
C25 C28 C29 F3 64.9(3) . . . . ?
C25 C28 C29 F4 -52.1(3) . . . . ?
C25 C28 C29 C30 -173.3(2) . . . . ?
C26 C25 C28 F1 31.9(3) . . . . ?
C26 C25 C28 F2 150.7(2) . . . . ?
C26 C25 C28 C29 -88.8(3) . . . . ?
C27 C22 C23 C24 0.1(4) . . . . ?
C28 C25 C26 C27 -179.4(2) . . . . ?
C28 C29 C30 F5 -43.5(3) . . . . ?
C28 C29 C30 F6 74.4(3) . . . . ?
C28 C29 C30 C31 -165.5(2) . . . . ?
C29 C30 C31 F7 77.5(3) . . . . ?
C29 C30 C31 F8 -40.3(3) . . . . ?
C29 C30 C31 C32 -161.3(2) . . . . ?
C30 C31 C32 F9 -43.6(3) . . . . ?
C30 C31 C32 F10 74.4(3) . . . . ?
C30 C31 C32 C33 -165.4(3) . . . . ?
C31 C32 C33 F11 68.2(4) . . . . ?
C31 C32 C33 F12 -53.2(4) . . . . ?
C31 C32 C33 F13 -172.5(3) . . . . ?
